data_1571213
loop_
_publ_author_name
'Shukla, Pragati'
'Ambhore, Madan D.'
'Anand, Venkataramanarao G.'

_publ_section_title
;
 Open shell (4<i>n</i> + 2)&#x3c0; and closed shell 4<i>n</i>&#x3c0;
 planar core-modified decaphyrins.
;
_journal_issue 16
_journal_name_full 'Chemical science'
_journal_page_first 6022
_journal_page_last 6027
_journal_paper_doi 10.1039/d3sc05251f
_journal_volume 15
_journal_year 2024
_chemical_formula_moiety 'C68 H20 F20 O4 S6'
_chemical_formula_sum 'C68 H20 F20 O4 S6'
_chemical_formula_weight 1473.20
_space_group_crystal_system monoclinic
_space_group_IT_number 14
_space_group_name_Hall '-P 2ybc'
_space_group_name_H-M_alt 'P 1 21/c 1'
_atom_sites_solution_hydrogens geom
_audit_creation_method SHELXL-2017/1
_audit_update_record
;
2023-09-07 deposited with the CCDC.	2024-03-11 downloaded from the CCDC.
;
_cell_angle_alpha 90
_cell_angle_beta 92.813(6)
_cell_angle_gamma 90
_cell_formula_units_Z 2
_cell_length_a 18.288(4)
_cell_length_b 24.723(5)
_cell_length_c 6.9501(15)
_cell_measurement_reflns_used 8780
_cell_measurement_temperature 100(2)
_cell_measurement_theta_max 25.00
_cell_measurement_theta_min 2.23
_cell_volume 3138.6(12)
_computing_structure_refinement 'SHELXL-2017/1 (Sheldrick, 2017)'
_computing_structure_solution 'SHELXT 2014/5 (Sheldrick, 2014)'
_diffrn_ambient_temperature 100(2)
_diffrn_measured_fraction_theta_full 0.999
_diffrn_measured_fraction_theta_max 0.995
_diffrn_measurement_device_type 'Bruker APEX-II CCD'
_diffrn_measurement_method '\f and \w scans'
_diffrn_radiation_type MoK\a
_diffrn_radiation_wavelength 0.71073
_diffrn_reflns_av_R_equivalents 0.1238
_diffrn_reflns_av_unetI/netI 0.0676
_diffrn_reflns_Laue_measured_fraction_full 0.999
_diffrn_reflns_Laue_measured_fraction_max 0.995
_diffrn_reflns_limit_h_max 23
_diffrn_reflns_limit_h_min -23
_diffrn_reflns_limit_k_max 27
_diffrn_reflns_limit_k_min -31
_diffrn_reflns_limit_l_max 8
_diffrn_reflns_limit_l_min -8
_diffrn_reflns_number 67097
_diffrn_reflns_point_group_measured_fraction_full 0.999
_diffrn_reflns_point_group_measured_fraction_max 0.995
_diffrn_reflns_theta_full 25.242
_diffrn_reflns_theta_max 26.796
_diffrn_reflns_theta_min 2.230
_exptl_absorpt_coefficient_mu 0.328
_exptl_crystal_colour Green
_exptl_crystal_density_diffrn 1.559
_exptl_crystal_description Hexagonal
_exptl_crystal_F_000 1472
_refine_diff_density_max 0.379
_refine_diff_density_min -0.384
_refine_diff_density_rms 0.094
_refine_ls_extinction_coef 0.0092(10)
_refine_ls_extinction_expression Fc^*^=kFc[1+0.001xFc^2^\l^3^/sin(2\q)]^-1/4^
_refine_ls_extinction_method 'SHELXL-2017/1 (Sheldrick 2017)'
_refine_ls_goodness_of_fit_ref 0.915
_refine_ls_hydrogen_treatment constr
_refine_ls_matrix_type full
_refine_ls_number_parameters 443
_refine_ls_number_reflns 6679
_refine_ls_number_restraints 0
_refine_ls_restrained_S_all 0.915
_refine_ls_R_factor_all 0.1012
_refine_ls_R_factor_gt 0.0649
_refine_ls_shift/su_max 0.028
_refine_ls_shift/su_mean 0.001
_refine_ls_structure_factor_coef Fsqd
_refine_ls_weighting_details 'w=1/[\s^2^(Fo^2^)+(0.0981P)^2^+6.1779P] where P=(Fo^2^+2Fc^2^)/3'
_refine_ls_weighting_scheme calc
_refine_ls_wR_factor_gt 0.1527
_refine_ls_wR_factor_ref 0.1754
_reflns_Friedel_coverage 0.000
_reflns_number_gt 4773
_reflns_number_total 6679
_reflns_threshold_expression 'I > 2\s(I)'
_cod_data_source_file d3sc05251f3.cif
_cod_data_source_block platon_sq
_cod_depositor_comments 'Adding full bibliography for 1571213--1571216.cif.'
_cod_original_cell_volume 3138.6(11)
_cod_original_sg_symbol_H-M 'P 21/c'
_cod_database_code 1571213
_shelx_shelxl_version_number 2017/1
_shelx_space_group_comment
;
The symmetry employed for this shelxl refinement is uniquely defined
by the following loop, which should always be used as a source of
symmetry information in preference to the above space-group names.
They are only intended as comments.
;

loop_
_space_group_symop_operation_xyz
'x, y, z'
'-x, y+1/2, -z+1/2'
'-x, -y, -z'
'x, -y-1/2, z-1/2'

loop_
_atom_site_label
_atom_site_type_symbol
_atom_site_fract_x
_atom_site_fract_y
_atom_site_fract_z
_atom_site_U_iso_or_equiv
_atom_site_adp_type
_atom_site_occupancy
_atom_site_site_symmetry_order
_atom_site_calc_flag
_atom_site_refinement_flags_posn
_atom_site_refinement_flags_adp
_atom_site_refinement_flags_occupancy
_atom_site_disorder_assembly
_atom_site_disorder_group
S1 S 0.67614(5) 0.58061(4) 0.32628(13) 0.0239(2) Uani 1 1 d . . . . .
S3 S 0.35756(5) 0.59450(4) 0.56977(13) 0.0253(2) Uani 1 1 d . . . . .
S2 S 0.32375(5) 0.51391(4) 0.02162(13) 0.0261(2) Uani 1 1 d . . . . .
F1 F 0.73906(13) 0.70627(9) 0.3646(3) 0.0337(5) Uani 1 1 d . . . . .
F5 F 0.75657(13) 0.60000(10) 0.9301(3) 0.0400(6) Uani 1 1 d . . . . .
F6 F 0.17326(13) 0.57091(10) 0.9270(4) 0.0378(6) Uani 1 1 d . . . . .
F10 F 0.21867(13) 0.75907(10) 0.8934(3) 0.0374(6) Uani 1 1 d . . . . .
O2 O 0.54765(13) 0.66563(10) 0.7848(3) 0.0225(6) Uani 1 1 d . . . . .
O1 O 0.40375(13) 0.66604(10) 0.8592(3) 0.0235(6) Uani 1 1 d . . . . .
F9 F 0.08877(14) 0.77883(11) 1.0311(4) 0.0474(7) Uani 1 1 d . . . . .
F2 F 0.88388(14) 0.71784(12) 0.3826(4) 0.0544(8) Uani 1 1 d . . . . .
F8 F 0.00067(13) 0.69550(13) 1.1299(4) 0.0567(8) Uani 1 1 d . . . . .
F7 F 0.04546(14) 0.59103(13) 1.0775(5) 0.0601(8) Uani 1 1 d . . . . .
F4 F 0.90061(15) 0.61189(15) 0.9450(5) 0.0692(10) Uani 1 1 d . . . . .
F3 F 0.96604(14) 0.67127(17) 0.6742(5) 0.0802(12) Uani 1 1 d . . . . .
C19 C 0.62438(19) 0.62029(14) 0.4745(5) 0.0213(7) Uani 1 1 d . . . . .
C14 C 0.5259(2) 0.68876(14) 0.9549(5) 0.0227(8) Uani 1 1 d . . . . .
C2 C 0.4378(2) 0.46474(15) 0.1598(5) 0.0240(8) Uani 1 1 d . . . . .
H2 H 0.480078 0.442443 0.171924 0.029 Uiso 1 1 calc R U . . .
C18 C 0.65957(19) 0.64746(14) 0.6390(5) 0.0220(8) Uani 1 1 d . . . . .
C4 C 0.3515(2) 0.52603(15) 0.2593(5) 0.0231(8) Uani 1 1 d . . . . .
C20 C 0.5518(2) 0.61943(15) 0.4108(5) 0.0239(8) Uani 1 1 d . . . . .
H20 H 0.514351 0.638388 0.472631 0.029 Uiso 1 1 calc R U . . .
C1 C 0.3939(2) 0.46855(15) -0.0072(5) 0.0234(8) Uani 1 1 d . . . . .
C22 C 0.6001(2) 0.56355(15) 0.1804(5) 0.0227(8) Uani 1 1 d . . . . .
C13 C 0.4533(2) 0.68850(15) 0.9925(5) 0.0243(8) Uani 1 1 d . . . . .
C21 C 0.5389(2) 0.58760(14) 0.2448(5) 0.0222(8) Uani 1 1 d . . . . .
H21 H 0.491730 0.583278 0.183177 0.027 Uiso 1 1 calc R U . . .
C23 C 0.74144(19) 0.65279(15) 0.6466(5) 0.0224(8) Uani 1 1 d . . . . .
C3 C 0.4137(2) 0.49706(15) 0.3093(5) 0.0237(8) Uani 1 1 d . . . . .
H3 H 0.437886 0.498803 0.433222 0.028 Uiso 1 1 calc R U . . .
C28 C 0.7779(2) 0.68196(15) 0.5104(5) 0.0268(8) Uani 1 1 d . . . . .
C8 C 0.2774(2) 0.62222(16) 0.6498(5) 0.0255(8) Uani 1 1 d . . . . .
C17 C 0.62330(19) 0.66836(14) 0.7889(5) 0.0223(8) Uani 1 1 d . . . . .
C16 C 0.6479(2) 0.69472(15) 0.9619(5) 0.0240(8) Uani 1 1 d . . . . .
H16 H 0.697359 0.702550 1.000230 0.029 Uiso 1 1 calc R U . . .
C24 C 0.7861(2) 0.62943(17) 0.7920(6) 0.0307(9) Uani 1 1 d . . . . .
C5 C 0.3114(2) 0.56213(16) 0.3806(5) 0.0258(8) Uani 1 1 d . . . . .
C30 C 0.1772(2) 0.71601(17) 0.9362(5) 0.0296(9) Uani 1 1 d . . . . .
C9 C 0.2751(2) 0.65290(16) 0.8275(5) 0.0260(8) Uani 1 1 d . . . . .
C29 C 0.2019(2) 0.66395(17) 0.9034(5) 0.0275(9) Uani 1 1 d . . . . .
C11 C 0.3438(2) 0.69734(16) 1.1150(5) 0.0283(9) Uani 1 1 d . . . . .
H11 H 0.305550 0.706248 1.196949 0.034 Uiso 1 1 calc R U . . .
C15 C 0.5886(2) 0.70669(14) 1.0623(5) 0.0243(8) Uani 1 1 d . . . . .
H15 H 0.589142 0.724146 1.184138 0.029 Uiso 1 1 calc R U . . .
C10 C 0.3349(2) 0.67130(15) 0.9314(5) 0.0251(8) Uani 1 1 d . . . . .
C6 C 0.2381(2) 0.57380(17) 0.3753(5) 0.0314(9) Uani 1 1 d . . . . .
H6 H 0.203856 0.560541 0.279327 0.038 Uiso 1 1 calc R U . . .
C12 C 0.4157(2) 0.70710(16) 1.1522(6) 0.0288(9) Uani 1 1 d . . . . .
H12 H 0.437023 0.723476 1.265186 0.035 Uiso 1 1 calc R U . . .
C7 C 0.2191(2) 0.60769(18) 0.5282(5) 0.0326(9) Uani 1 1 d . . . . .
H7 H 0.170441 0.619438 0.545647 0.039 Uiso 1 1 calc R U . . .
C27 C 0.8520(2) 0.68810(18) 0.5176(6) 0.0361(10) Uani 1 1 d . . . . .
C34 C 0.1543(2) 0.62308(18) 0.9511(6) 0.0321(9) Uani 1 1 d . . . . .
C31 C 0.1099(2) 0.72685(18) 1.0094(6) 0.0337(10) Uani 1 1 d . . . . .
C25 C 0.8608(2) 0.6353(2) 0.8020(7) 0.0418(11) Uani 1 1 d . . . . .
C26 C 0.8934(2) 0.6647(2) 0.6635(7) 0.0455(12) Uani 1 1 d . . . . .
C33 C 0.0876(2) 0.6324(2) 1.0273(6) 0.0393(10) Uani 1 1 d . . . . .
C32 C 0.0648(2) 0.6855(2) 1.0568(6) 0.0400(11) Uani 1 1 d . . . . .

loop_
_atom_site_aniso_label
_atom_site_aniso_U_11
_atom_site_aniso_U_22
_atom_site_aniso_U_33
_atom_site_aniso_U_23
_atom_site_aniso_U_13
_atom_site_aniso_U_12
S1 0.0225(5) 0.0289(5) 0.0205(5) -0.0042(4) 0.0025(4) 0.0003(4)
S3 0.0233(5) 0.0315(5) 0.0211(5) -0.0052(4) 0.0027(4) 0.0004(4)
S2 0.0301(5) 0.0297(5) 0.0182(4) -0.0027(4) -0.0005(4) 0.0046(4)
F1 0.0380(13) 0.0363(13) 0.0270(12) 0.0067(10) 0.0033(10) 0.0009(10)
F5 0.0313(13) 0.0523(15) 0.0363(14) 0.0198(12) 0.0024(10) -0.0034(11)
F6 0.0323(13) 0.0408(14) 0.0404(14) 0.0029(11) 0.0020(11) -0.0002(11)
F10 0.0337(13) 0.0382(13) 0.0415(14) -0.0008(11) 0.0119(11) 0.0027(11)
O2 0.0234(13) 0.0264(13) 0.0179(12) -0.0046(10) 0.0028(10) 0.0005(11)
O1 0.0199(13) 0.0337(14) 0.0170(12) -0.0065(11) 0.0031(10) 0.0015(11)
F9 0.0388(14) 0.0565(17) 0.0473(16) -0.0135(13) 0.0049(12) 0.0156(13)
F2 0.0388(15) 0.0711(19) 0.0551(17) 0.0146(15) 0.0194(13) -0.0153(14)
F8 0.0249(13) 0.084(2) 0.0629(19) -0.0036(16) 0.0172(12) 0.0076(14)
F7 0.0314(15) 0.073(2) 0.077(2) 0.0128(17) 0.0173(14) -0.0069(14)
F4 0.0314(15) 0.112(3) 0.063(2) 0.0391(19) -0.0114(14) 0.0008(16)
F3 0.0216(14) 0.138(3) 0.080(2) 0.035(2) -0.0026(14) -0.0176(17)
C19 0.0202(18) 0.0256(18) 0.0184(17) 0.0005(14) 0.0042(14) -0.0009(15)
C14 0.030(2) 0.0219(18) 0.0161(17) -0.0021(14) 0.0038(15) 0.0017(15)
C2 0.0216(18) 0.0262(18) 0.0240(19) -0.0021(15) -0.0003(15) 0.0010(15)
C18 0.0226(19) 0.0237(18) 0.0199(18) -0.0009(14) 0.0033(14) -0.0025(15)
C4 0.0263(19) 0.0266(19) 0.0167(17) 0.0023(15) 0.0032(14) -0.0041(15)
C20 0.0268(19) 0.0257(18) 0.0194(18) 0.0022(15) 0.0029(15) 0.0014(16)
C1 0.0259(19) 0.0230(18) 0.0214(18) 0.0000(15) 0.0017(15) -0.0016(15)
C22 0.0243(19) 0.0239(18) 0.0200(18) 0.0022(15) 0.0007(14) -0.0025(15)
C13 0.027(2) 0.0250(18) 0.0208(18) -0.0048(15) -0.0006(15) 0.0031(15)
C21 0.0215(18) 0.0250(18) 0.0195(18) 0.0011(15) -0.0030(14) -0.0025(15)
C23 0.0220(18) 0.0269(18) 0.0180(17) -0.0005(15) -0.0017(14) 0.0004(15)
C3 0.0250(19) 0.0259(18) 0.0198(18) -0.0018(15) -0.0024(15) -0.0016(15)
C28 0.030(2) 0.029(2) 0.0213(19) 0.0009(16) 0.0041(16) 0.0017(16)
C8 0.0239(19) 0.034(2) 0.0185(18) -0.0005(16) 0.0018(15) 0.0026(16)
C17 0.0210(18) 0.0239(18) 0.0218(18) 0.0008(15) 0.0002(14) -0.0026(15)
C16 0.0256(19) 0.0243(18) 0.0217(18) 0.0034(15) -0.0014(15) -0.0018(15)
C24 0.025(2) 0.038(2) 0.030(2) 0.0048(18) 0.0050(16) -0.0053(17)
C5 0.029(2) 0.030(2) 0.0183(18) 0.0017(15) 0.0021(15) -0.0002(16)
C30 0.028(2) 0.044(2) 0.0171(19) -0.0017(16) 0.0013(15) 0.0025(18)
C9 0.026(2) 0.033(2) 0.0194(18) -0.0044(16) 0.0066(15) 0.0029(16)
C29 0.0197(18) 0.046(2) 0.0172(18) -0.0005(17) -0.0006(14) 0.0051(17)
C11 0.025(2) 0.040(2) 0.0196(18) -0.0069(17) 0.0034(15) 0.0072(17)
C15 0.032(2) 0.0213(18) 0.0192(18) -0.0040(14) -0.0004(15) -0.0015(16)
C10 0.0219(19) 0.033(2) 0.0208(18) -0.0012(16) 0.0064(15) 0.0047(16)
C6 0.029(2) 0.045(2) 0.0197(19) -0.0058(17) -0.0026(16) 0.0026(18)
C12 0.033(2) 0.032(2) 0.0220(19) -0.0084(16) 0.0024(16) 0.0051(17)
C7 0.026(2) 0.050(3) 0.0219(19) -0.0057(18) 0.0012(16) 0.0084(18)
C27 0.030(2) 0.044(2) 0.035(2) 0.0051(19) 0.0116(18) -0.0089(19)
C34 0.026(2) 0.043(2) 0.027(2) -0.0004(18) -0.0003(16) 0.0033(18)
C31 0.026(2) 0.049(3) 0.027(2) -0.0091(19) -0.0001(17) 0.0097(19)
C25 0.025(2) 0.063(3) 0.037(2) 0.014(2) -0.0028(18) -0.001(2)
C26 0.020(2) 0.069(3) 0.048(3) 0.008(2) 0.0051(19) -0.009(2)
C33 0.024(2) 0.055(3) 0.039(2) 0.007(2) -0.0001(18) -0.004(2)
C32 0.0172(19) 0.071(3) 0.032(2) -0.005(2) 0.0028(17) 0.003(2)

loop_
_atom_type_symbol
_atom_type_description
_atom_type_scat_dispersion_real
_atom_type_scat_dispersion_imag
_atom_type_scat_source
C C 0.0033 0.0016 'International Tables Vol C Tables 4.2.6.8 and 6.1.1.4'
H H 0.0000 0.0000 'International Tables Vol C Tables 4.2.6.8 and 6.1.1.4'
F F 0.0171 0.0103 'International Tables Vol C Tables 4.2.6.8 and 6.1.1.4'
O O 0.0106 0.0060 'International Tables Vol C Tables 4.2.6.8 and 6.1.1.4'
S S 0.1246 0.1234 'International Tables Vol C Tables 4.2.6.8 and 6.1.1.4'

loop_
_geom_angle_atom_site_label_1
_geom_angle_atom_site_label_2
_geom_angle_atom_site_label_3
_geom_angle
_geom_angle_site_symmetry_1
_geom_angle_site_symmetry_3
_geom_angle_publ_flag
C22 S1 C19 92.24(17) . . ?
C5 S3 C8 92.16(18) . . ?
C1 S2 C4 92.21(18) . . ?
C17 O2 C14 106.9(3) . . ?
C13 O1 C10 107.3(3) . . ?
C20 C19 C18 130.1(3) . . ?
C20 C19 S1 110.2(3) . . ?
C18 C19 S1 119.7(3) . . ?
C13 C14 O2 118.9(3) . . ?
C13 C14 C15 132.4(3) . . ?
O2 C14 C15 108.7(3) . . ?
C1 C2 C3 113.2(3) . . ?
C1 C2 H2 123.4 . . ?
C3 C2 H2 123.4 . . ?
C17 C18 C19 124.4(3) . . ?
C17 C18 C23 117.5(3) . . ?
C19 C18 C23 118.2(3) . . ?
C3 C4 C5 127.5(3) . . ?
C3 C4 S2 110.6(3) . . ?
C5 C4 S2 121.9(3) . . ?
C19 C20 C21 113.1(3) . . ?
C19 C20 H20 123.4 . . ?
C21 C20 H20 123.4 . . ?
C2 C1 C22 126.5(3) . 3_665 ?
C2 C1 S2 110.6(3) . . ?
C22 C1 S2 122.7(3) 3_665 . ?
C21 C22 C1 127.5(3) . 3_665 ?
C21 C22 S1 110.5(3) . . ?
C1 C22 S1 121.8(3) 3_665 . ?
C14 C13 O1 119.1(3) . . ?
C14 C13 C12 131.7(4) . . ?
O1 C13 C12 109.2(3) . . ?
C22 C21 C20 114.0(3) . . ?
C22 C21 H21 123.0 . . ?
C20 C21 H21 123.0 . . ?
C28 C23 C24 115.3(3) . . ?
C28 C23 C18 122.2(3) . . ?
C24 C23 C18 122.5(3) . . ?
C4 C3 C2 113.4(3) . . ?
C4 C3 H3 123.3 . . ?
C2 C3 H3 123.3 . . ?
F1 C28 C27 117.6(3) . . ?
F1 C28 C23 119.5(3) . . ?
C27 C28 C23 122.9(4) . . ?
C7 C8 C9 127.3(3) . . ?
C7 C8 S3 110.0(3) . . ?
C9 C8 S3 122.6(3) . . ?
C18 C17 O2 119.3(3) . . ?
C18 C17 C16 132.4(3) . . ?
O2 C17 C16 108.3(3) . . ?
C15 C16 C17 108.0(3) . . ?
C15 C16 H16 126.0 . . ?
C17 C16 H16 126.0 . . ?
F5 C24 C25 117.2(4) . . ?
F5 C24 C23 120.2(3) . . ?
C25 C24 C23 122.7(4) . . ?
C6 C5 C4 129.5(4) . . ?
C6 C5 S3 111.4(3) . . ?
C4 C5 S3 119.0(3) . . ?
F10 C30 C31 116.7(4) . . ?
F10 C30 C29 120.3(3) . . ?
C31 C30 C29 123.0(4) . . ?
C10 C9 C8 124.8(3) . . ?
C10 C9 C29 117.7(3) . . ?
C8 C9 C29 117.5(3) . . ?
C34 C29 C30 115.1(3) . . ?
C34 C29 C9 122.6(4) . . ?
C30 C29 C9 122.4(4) . . ?
C12 C11 C10 108.6(3) . . ?
C12 C11 H11 125.7 . . ?
C10 C11 H11 125.7 . . ?
C16 C15 C14 108.1(3) . . ?
C16 C15 H15 125.9 . . ?
C14 C15 H15 125.9 . . ?
C9 C10 O1 119.9(3) . . ?
C9 C10 C11 132.7(3) . . ?
O1 C10 C11 107.4(3) . . ?
C5 C6 C7 112.4(4) . . ?
C5 C6 H6 123.8 . . ?
C7 C6 H6 123.8 . . ?
C11 C12 C13 107.4(3) . . ?
C11 C12 H12 126.3 . . ?
C13 C12 H12 126.3 . . ?
C8 C7 C6 114.0(4) . . ?
C8 C7 H7 123.0 . . ?
C6 C7 H7 123.0 . . ?
F2 C27 C28 119.9(4) . . ?
F2 C27 C26 120.4(4) . . ?
C28 C27 C26 119.7(4) . . ?
F6 C34 C33 116.6(4) . . ?
F6 C34 C29 120.0(3) . . ?
C33 C34 C29 123.4(4) . . ?
F9 C31 C32 120.3(4) . . ?
F9 C31 C30 119.4(4) . . ?
C32 C31 C30 120.3(4) . . ?
F4 C25 C26 121.0(4) . . ?
F4 C25 C24 119.8(4) . . ?
C26 C25 C24 119.2(4) . . ?
F3 C26 C25 119.5(4) . . ?
F3 C26 C27 120.3(4) . . ?
C25 C26 C27 120.2(4) . . ?
F7 C33 C34 120.4(4) . . ?
F7 C33 C32 120.0(4) . . ?
C34 C33 C32 119.5(4) . . ?
F8 C32 C31 120.7(4) . . ?
F8 C32 C33 120.6(4) . . ?
C31 C32 C33 118.7(4) . . ?

loop_
_geom_bond_atom_site_label_1
_geom_bond_atom_site_label_2
_geom_bond_distance
_geom_bond_site_symmetry_2
_geom_bond_publ_flag
S1 C22 1.733(4) . ?
S1 C19 1.737(4) . ?
S3 C5 1.724(4) . ?
S3 C8 1.735(4) . ?
S2 C1 1.723(4) . ?
S2 C4 1.730(4) . ?
F1 C28 1.349(4) . ?
F5 C24 1.339(4) . ?
F6 C34 1.348(5) . ?
F10 C30 1.349(5) . ?
O2 C17 1.384(4) . ?
O2 C14 1.389(4) . ?
O1 C13 1.381(4) . ?
O1 C10 1.384(4) . ?
F9 C31 1.353(5) . ?
F2 C27 1.347(5) . ?
F8 C32 1.325(5) . ?
F7 C33 1.338(5) . ?
F4 C25 1.335(5) . ?
F3 C26 1.336(5) . ?
C19 C20 1.379(5) . ?
C19 C18 1.449(5) . ?
C14 C13 1.364(5) . ?
C14 C15 1.410(5) . ?
C2 C1 1.382(5) . ?
C2 C3 1.399(5) . ?
C2 H2 0.9500 . ?
C18 C17 1.364(5) . ?
C18 C23 1.501(5) . ?
C4 C3 1.373(5) . ?
C4 C5 1.452(5) . ?
C20 C21 1.407(5) . ?
C20 H20 0.9500 . ?
C1 C22 1.450(5) 3_665 ?
C22 C21 1.362(5) . ?
C13 C12 1.412(5) . ?
C21 H21 0.9500 . ?
C23 C28 1.386(5) . ?
C23 C24 1.393(5) . ?
C3 H3 0.9500 . ?
C28 C27 1.363(6) . ?
C8 C7 1.375(5) . ?
C8 C9 1.452(5) . ?
C17 C16 1.421(5) . ?
C16 C15 1.350(5) . ?
C16 H16 0.9500 . ?
C24 C25 1.373(6) . ?
C5 C6 1.370(5) . ?
C30 C31 1.381(5) . ?
C30 C29 1.387(6) . ?
C9 C10 1.359(5) . ?
C9 C29 1.487(5) . ?
C29 C34 1.385(6) . ?
C11 C12 1.348(5) . ?
C11 C10 1.431(5) . ?
C11 H11 0.9500 . ?
C15 H15 0.9500 . ?
C6 C7 1.410(5) . ?
C6 H6 0.9500 . ?
C12 H12 0.9500 . ?
C7 H7 0.9500 . ?
C27 C26 1.364(6) . ?
C34 C33 1.372(6) . ?
C31 C32 1.364(6) . ?
C25 C26 1.367(6) . ?
C33 C32 1.396(7) . ?
